data_7231467
loop_
_publ_author_name
'Hutchins, Kristin M.'
'Unruh, Daniel K.'
'Carpenter, Dontrell D.'
'Groeneman, Ryan H.'

_publ_section_title
;
 Thermal expansion along one-dimensional chains and two-dimensional sheets
 within co-crystals based on halogen or hydrogen bonds
;
_journal_issue 45
_journal_name_full CrystEngComm
_journal_page_first 7232
_journal_paper_doi 10.1039/C8CE01090K
_journal_volume 20
_journal_year 2018
_chemical_formula_sum 'C18 H10 Br4 N2'
_chemical_formula_weight 573.92
_space_group_IT_number 2
_space_group_name_Hall '-P 1'
_space_group_name_H-M_alt 'P -1'
_symmetry_cell_setting triclinic
_symmetry_Int_Tables_number 2
_symmetry_space_group_name_Hall '-P 1'
_symmetry_space_group_name_H-M 'P -1'
_atom_sites_solution_hydrogens geom
_atom_sites_solution_primary dual
_atom_sites_solution_secondary difmap
_audit_creation_date 2018-04-23T11:21:20-00:00
_audit_creation_method 'WinGX routine CIF_UPDATE'
_audit_update_record
;
2018-06-18 deposited with the CCDC.
2018-08-30 downloaded from the CCDC.
;
_cell_angle_alpha 72.926(3)
_cell_angle_beta 85.798(3)
_cell_angle_gamma 84.065(2)
_cell_formula_units_Z 2
_cell_length_a 3.9578(3)
_cell_length_b 13.2665(11)
_cell_length_c 18.2186(18)
_cell_measurement_reflns_used 3982
_cell_measurement_temperature 249(2)
_cell_measurement_theta_max 27.97
_cell_measurement_theta_min 2.25
_cell_volume 908.60(14)
_computing_cell_refinement 'Bruker SAINT'
_computing_data_collection 'Bruker APEX2'
_computing_data_reduction 'Bruker SAINT'
_computing_structure_refinement 'SHELXL-2016/6 (Sheldrick, 2016)'
_computing_structure_solution 'SHELXT 2014/5 (Sheldrick, 2014)'
_diffrn_ambient_temperature 249(2)
_diffrn_measured_fraction_theta_full 0.997
_diffrn_measured_fraction_theta_max 0.995
_diffrn_measurement_device_type 'Bruker APEX-II CCD'
_diffrn_measurement_method '\f and \w scans'
_diffrn_radiation_monochromator graphite
_diffrn_radiation_source 'fine-focus sealed tube'
_diffrn_radiation_type MoK\a
_diffrn_radiation_wavelength 0.71073
_diffrn_reflns_av_R_equivalents 0.0307
_diffrn_reflns_av_unetI/netI 0.0406
_diffrn_reflns_Laue_measured_fraction_full 0.997
_diffrn_reflns_Laue_measured_fraction_max 0.995
_diffrn_reflns_limit_h_max 3
_diffrn_reflns_limit_h_min -5
_diffrn_reflns_limit_k_max 17
_diffrn_reflns_limit_k_min -17
_diffrn_reflns_limit_l_max 24
_diffrn_reflns_limit_l_min -24
_diffrn_reflns_number 10374
_diffrn_reflns_point_group_measured_fraction_full 0.997
_diffrn_reflns_point_group_measured_fraction_max 0.995
_diffrn_reflns_theta_full 25.242
_diffrn_reflns_theta_max 28.309
_diffrn_reflns_theta_min 1.612
_exptl_absorpt_coefficient_mu 8.86
_exptl_absorpt_correction_T_max 0.1256
_exptl_absorpt_correction_T_min 0.0679
_exptl_absorpt_correction_type multi-scan
_exptl_absorpt_process_details SADABS
_exptl_crystal_colour colourless
_exptl_crystal_density_diffrn 2.098
_exptl_crystal_description rod
_exptl_crystal_F_000 544
_exptl_crystal_size_max 0.498
_exptl_crystal_size_mid 0.221
_exptl_crystal_size_min 0.092
_refine_diff_density_max 0.351
_refine_diff_density_min -0.775
_refine_diff_density_rms 0.09
_refine_ls_extinction_method none
_refine_ls_goodness_of_fit_ref 1.006
_refine_ls_hydrogen_treatment constr
_refine_ls_matrix_type full
_refine_ls_number_parameters 217
_refine_ls_number_reflns 4510
_refine_ls_number_restraints 0
_refine_ls_restrained_S_all 1.006
_refine_ls_R_factor_all 0.047
_refine_ls_R_factor_gt 0.0305
_refine_ls_shift/su_max 0.001
_refine_ls_shift/su_mean 0
_refine_ls_structure_factor_coef Fsqd
_refine_ls_weighting_details 'w=1/[\s^2^(Fo^2^)+(0.0311P)^2^] where P=(Fo^2^+2Fc^2^)/3'
_refine_ls_weighting_scheme calc
_refine_ls_wR_factor_gt 0.0662
_refine_ls_wR_factor_ref 0.0715
_reflns_number_gt 3452
_reflns_number_total 4510
_reflns_threshold_expression 'I > 2\s(I)'
_cod_data_source_file c8ce01090k2.cif
_cod_data_source_block TBrB_BPA_250k
_cod_depositor_comments 'Adding full bibliography for 7231456--7231470.cif.'
_cod_database_code 7231467
_shelx_estimated_absorpt_t_min 0.096
_shelx_estimated_absorpt_t_max 0.496

loop_
_symmetry_equiv_pos_as_xyz
'x, y, z'
'-x, -y, -z'

loop_
_atom_site_label
_atom_site_type_symbol
_atom_site_fract_x
_atom_site_fract_y
_atom_site_fract_z
_atom_site_U_iso_or_equiv
_atom_site_adp_type
_atom_site_occupancy
_atom_site_calc_flag
Br1 Br 0.83978(8) 0.80576(2) 0.13687(2) 0.05014(10) Uani 1 d
Br2 Br 0.70221(8) 0.77242(2) -0.03423(2) 0.05394(10) Uani 1 d
Br3 Br 0.27421(7) 0.27842(2) 0.48129(2) 0.04736(10) Uani 1 d
Br4 Br 0.29001(8) 0.31650(2) 0.65593(2) 0.04899(10) Uani 1 d
N1 N 0.1184(7) -0.0389(2) 0.76893(16) 0.0552(7) Uani 1 d
N2 N 0.2586(7) 0.4536(2) 0.26373(16) 0.0533(7) Uani 1 d
C1 C 0.2621(8) -0.1106(3) 0.7357(2) 0.0549(8) Uani 1 d
H1 H 0.390061 -0.169661 0.766181 0.066 Uiso 1 calc
C2 C 0.2355(7) -0.1037(2) 0.65964(18) 0.0478(7) Uani 1 d
H2 H 0.340559 -0.157298 0.639453 0.057 Uiso 1 calc
C3 C 0.0526(6) -0.0172(2) 0.61315(17) 0.0412(7) Uani 1 d
C4 C -0.0980(7) 0.0593(2) 0.64668(18) 0.0454(7) Uani 1 d
H4 H -0.223914 0.119805 0.6173 0.054 Uiso 1 calc
C5 C -0.0589(8) 0.0445(3) 0.72314(19) 0.0503(8) Uani 1 d
H5 H -0.163536 0.096323 0.745111 0.06 Uiso 1 calc
C6 C 0.0164(7) -0.0052(3) 0.53290(18) 0.0479(7) Uani 1 d
C7 C 0.5631(6) 1.0142(2) 0.07040(16) 0.0366(6) Uani 1 d
H7 H 0.607168 1.023807 0.117791 0.044 Uiso 1 calc
C8 C 0.6468(6) 0.9170(2) 0.05661(16) 0.0344(6) Uani 1 d
C9 C 0.5861(6) 0.9033(2) -0.01346(16) 0.0349(6) Uani 1 d
C10 C 0.1229(8) 0.3790(2) 0.24253(19) 0.0509(8) Uani 1 d
H10 H 0.075059 0.31672 0.281054 0.061 Uiso 1 calc
C11 C 0.0485(7) 0.3865(2) 0.16893(18) 0.0462(7) Uani 1 d
H11 H -0.04716 0.330908 0.157905 0.055 Uiso 1 calc
C12 C 0.1165(7) 0.4779(2) 0.11048(17) 0.0391(6) Uani 1 d
C13 C 0.2587(7) 0.5567(2) 0.13089(18) 0.0436(7) Uani 1 d
H13 H 0.310123 0.619689 0.0936 0.052 Uiso 1 calc
C14 C 0.3231(8) 0.5403(3) 0.2076(2) 0.0518(8) Uani 1 d
H14 H 0.419001 0.594225 0.220774 0.062 Uiso 1 calc
C15 C 0.0347(7) 0.4930(2) 0.03225(17) 0.0428(7) Uani 1 d
C16 C 0.4911(6) 0.4847(2) 0.42777(16) 0.0362(6) Uani 1 d
H16 H 0.485207 0.474269 0.379048 0.043 Uiso 1 calc
C17 C 0.4021(6) 0.4061(2) 0.49351(16) 0.0343(6) Uani 1 d
C18 C 0.4110(6) 0.4210(2) 0.56530(16) 0.0347(6) Uani 1 d

loop_
_atom_site_aniso_label
_atom_site_aniso_U_11
_atom_site_aniso_U_22
_atom_site_aniso_U_33
_atom_site_aniso_U_23
_atom_site_aniso_U_13
_atom_site_aniso_U_12
Br1 0.06113(19) 0.04056(18) 0.0398(2) 0.00170(14) -0.01139(14) 0.00358(13)
Br2 0.0718(2) 0.03671(18) 0.0551(2) -0.01949(16) 0.00076(16) 0.00304(14)
Br3 0.05791(18) 0.03878(17) 0.0494(2) -0.01605(15) -0.00557(14) -0.01056(13)
Br4 0.06224(19) 0.04450(19) 0.03537(19) -0.00271(14) 0.00349(14) -0.01240(14)
N1 0.0704(17) 0.0616(19) 0.0350(17) -0.0106(14) -0.0078(13) -0.0179(14)
N2 0.0704(17) 0.0549(17) 0.0364(17) -0.0146(14) -0.0118(13) -0.0025(13)
C1 0.0617(19) 0.047(2) 0.052(2) -0.0058(17) -0.0118(16) -0.0084(15)
C2 0.0526(17) 0.0458(19) 0.047(2) -0.0141(16) -0.0038(14) -0.0092(14)
C3 0.0427(14) 0.0439(17) 0.0388(18) -0.0111(14) -0.0029(13) -0.0136(12)
C4 0.0518(16) 0.0458(18) 0.0398(19) -0.0115(15) -0.0049(13) -0.0108(13)
C5 0.0611(18) 0.052(2) 0.041(2) -0.0163(16) -0.0006(15) -0.0125(15)
C6 0.0510(16) 0.0554(19) 0.0425(19) -0.0201(17) -0.0021(15) -0.0112(14)
C7 0.0432(14) 0.0384(16) 0.0277(16) -0.0083(13) -0.0013(11) -0.0057(12)
C8 0.0391(13) 0.0286(14) 0.0301(16) -0.0012(12) -0.0016(11) 0.0004(11)
C9 0.0423(14) 0.0275(14) 0.0341(17) -0.0087(12) 0.0010(11) -0.0027(11)
C10 0.0675(19) 0.0406(18) 0.039(2) -0.0033(15) -0.0014(15) -0.0051(15)
C11 0.0575(17) 0.0429(17) 0.041(2) -0.0150(15) -0.0039(14) -0.0075(14)
C12 0.0436(14) 0.0400(16) 0.0349(17) -0.0159(14) -0.0050(12) 0.0078(12)
C13 0.0528(16) 0.0354(16) 0.0408(19) -0.0076(14) -0.0043(13) -0.0035(13)
C14 0.0643(19) 0.051(2) 0.046(2) -0.0191(17) -0.0108(16) -0.0081(15)
C15 0.0506(16) 0.0398(16) 0.0381(18) -0.0139(15) -0.0008(13) 0.0028(13)
C16 0.0427(14) 0.0389(16) 0.0290(16) -0.0127(13) -0.0056(11) -0.0015(12)
C17 0.0339(12) 0.0325(14) 0.0370(17) -0.0106(13) -0.0047(11) -0.0015(11)
C18 0.0356(13) 0.0354(15) 0.0288(16) -0.0040(12) -0.0003(11) -0.0003(11)

loop_
_atom_type_symbol
_atom_type_description
_atom_type_scat_dispersion_real
_atom_type_scat_dispersion_imag
_atom_type_scat_source
C C 0.0033 0.0016 'International Tables Vol C Tables 4.2.6.8 and 6.1.1.4'
H H 0 0 'International Tables Vol C Tables 4.2.6.8 and 6.1.1.4'
N N 0.0061 0.0033 'International Tables Vol C Tables 4.2.6.8 and 6.1.1.4'
Br Br -0.2901 2.4595 'International Tables Vol C Tables 4.2.6.8 and 6.1.1.4'

loop_
_geom_angle_atom_site_label_1
_geom_angle_atom_site_label_2
_geom_angle_atom_site_label_3
_geom_angle
_geom_angle_site_symmetry_1
_geom_angle_site_symmetry_3
C1 N1 C5 115.9(3) . .
C14 N2 C10 115.8(3) . .
N1 C1 C2 124.2(3) . .
N1 C1 H1 117.9 . .
C2 C1 H1 117.9 . .
C1 C2 C3 119.2(3) . .
C1 C2 H2 120.4 . .
C3 C2 H2 120.4 . .
C2 C3 C4 117.5(3) . .
C2 C3 C6 121.9(3) . .
C4 C3 C6 120.6(3) . .
C5 C4 C3 118.7(3) . .
C5 C4 H4 120.7 . .
C3 C4 H4 120.7 . .
N1 C5 C4 124.5(3) . .
N1 C5 H5 117.8 . .
C4 C5 H5 117.8 . .
C6 C6 C3 179.3(5) 2_556 .
C9 C7 C8 119.1(3) 2_675 .
C9 C7 H7 120.4 2_675 .
C8 C7 H7 120.4 . .
C9 C8 C7 120.4(2) . .
C9 C8 Br1 121.98(19) . .
C7 C8 Br1 117.6(2) . .
C8 C9 C7 120.5(2) . 2_675
C8 C9 Br2 121.3(2) . .
C7 C9 Br2 118.2(2) 2_675 .
N2 C10 C11 124.8(3) . .
N2 C10 H10 117.6 . .
C11 C10 H10 117.6 . .
C10 C11 C12 119.0(3) . .
C10 C11 H11 120.5 . .
C12 C11 H11 120.5 . .
C13 C12 C11 117.4(3) . .
C13 C12 C15 120.4(3) . .
C11 C12 C15 122.2(3) . .
C12 C13 C14 118.5(3) . .
C12 C13 H13 120.7 . .
C14 C13 H13 120.7 . .
N2 C14 C13 124.5(3) . .
N2 C14 H14 117.8 . .
C13 C14 H14 117.8 . .
C15 C15 C12 179.0(4) 2_565 .
C17 C16 C18 119.3(3) . 2_666
C17 C16 H16 120.3 . .
C18 C16 H16 120.3 2_666 .
C18 C17 C16 120.5(2) . .
C18 C17 Br3 121.6(2) . .
C16 C17 Br3 117.8(2) . .
C17 C18 C16 120.1(2) . 2_666
C17 C18 Br4 121.8(2) . .
C16 C18 Br4 118.0(2) 2_666 .

loop_
_geom_bond_atom_site_label_1
_geom_bond_atom_site_label_2
_geom_bond_distance
_geom_bond_site_symmetry_2
Br1 C8 1.887(3) .
Br2 C9 1.888(2) .
Br3 C17 1.895(2) .
Br4 C18 1.886(3) .
N1 C1 1.331(4) .
N1 C5 1.340(4) .
N2 C14 1.328(4) .
N2 C10 1.334(4) .
C1 C2 1.372(4) .
C1 H1 0.94 .
C2 C3 1.380(4) .
C2 H2 0.94 .
C3 C4 1.394(4) .
C3 C6 1.440(4) .
C4 C5 1.366(4) .
C4 H4 0.94 .
C5 H5 0.94 .
C6 C6 1.181(6) 2_556
C7 C9 1.383(4) 2_675
C7 C8 1.388(3) .
C7 H7 0.94 .
C8 C9 1.382(4) .
C10 C11 1.367(4) .
C10 H10 0.94 .
C11 C12 1.394(4) .
C11 H11 0.94 .
C12 C13 1.389(4) .
C12 C15 1.436(4) .
C13 C14 1.389(4) .
C13 H13 0.94 .
C14 H14 0.94 .
C15 C15 1.183(6) 2_565
C16 C17 1.388(4) .
C16 C18 1.389(3) 2_666
C16 H16 0.94 .
C17 C18 1.383(4) .
